data_2311785
loop_
_publ_author_name
'Fulle, Kyle'
'Sanjeewa, Liurukara D.'
'McMillen, Colin D.'
'Kolis, Joseph W.'

_publ_section_title
;
 Crystal chemistry and the role of ionic radius in rare earth
 tetrasilicates:
 Ba<sub>2</sub>RE<sub>2</sub>Si<sub>4</sub>O<sub>12</sub>F<sub>2</sub> (RE
 = Er<sup>3+</sup>-Lu<sup>3+</sup>) and
 Ba<sub>2</sub>RE<sub>2</sub>Si<sub>4</sub>O<sub>13</sub> (RE =
 La<sup>3+</sup>-Ho<sup>3+</sup>).
;
_journal_issue 'Pt 5'
_journal_name_full 'Acta crystallographica Section B, Structural science, crystal engineering and materials'
_journal_page_first 907
_journal_page_last 915
_journal_paper_doi 10.1107/S2052520617009544
_journal_volume 73
_journal_year 2017
_chemical_formula_sum 'Ba2 F2 O12 Si4 Tm2'
_chemical_formula_weight 954.90
_space_group_crystal_system triclinic
_space_group_IT_number 2
_space_group_name_Hall '-P 1'
_space_group_name_H-M_alt 'P -1'
_atom_sites_solution_primary direct
_atom_sites_solution_secondary difmap
_audit_creation_method SHELXL-2014/7
_cell_angle_alpha 107.809(2)
_cell_angle_beta 101.987(2)
_cell_angle_gamma 92.866(2)
_cell_formula_units_Z 1
_cell_length_a 5.4609(4)
_cell_length_b 7.1258(5)
_cell_length_c 8.9379(7)
_cell_measurement_reflns_used 7901
_cell_measurement_temperature 300(2)
_cell_measurement_theta_max 33.22
_cell_measurement_theta_min 2.46
_cell_volume 321.50(4)
_computing_cell_refinement 'Bruker SAINT'
_computing_data_collection 'Bruker APEX3'
_computing_data_reduction 'Bruker SAINT'
_computing_molecular_graphics 'DIAMOND (Bradenburg, 1999)'
_computing_publication_material 'Bruker SHELXTL'
_computing_structure_refinement 'SHELXL-2014/7 (Sheldrick, 2014)'
_computing_structure_solution 'SHELXT-2014 (Sheldrick 2014)'
_diffrn_ambient_temperature 300(2)
_diffrn_measured_fraction_theta_full 0.986
_diffrn_measured_fraction_theta_max 0.904
_diffrn_measurement_device_type 'Bruker Photon 100'
_diffrn_measurement_method '\f and \w scans'
_diffrn_radiation_type MoK\a
_diffrn_radiation_wavelength 0.71073
_diffrn_reflns_av_R_equivalents 0.0378
_diffrn_reflns_av_unetI/netI 0.0333
_diffrn_reflns_Laue_measured_fraction_full 0.986
_diffrn_reflns_Laue_measured_fraction_max 0.904
_diffrn_reflns_limit_h_max 8
_diffrn_reflns_limit_h_min -8
_diffrn_reflns_limit_k_max 10
_diffrn_reflns_limit_k_min -7
_diffrn_reflns_limit_l_max 13
_diffrn_reflns_limit_l_min -13
_diffrn_reflns_number 8263
_diffrn_reflns_point_group_measured_fraction_full 0.986
_diffrn_reflns_point_group_measured_fraction_max 0.904
_diffrn_reflns_theta_full 25.242
_diffrn_reflns_theta_max 33.221
_diffrn_reflns_theta_min 2.462
_diffrn_source Ius
_exptl_absorpt_coefficient_mu 20.166
_exptl_absorpt_correction_T_max 1.0000
_exptl_absorpt_correction_T_min 0.8387
_exptl_absorpt_correction_type multi-scan
_exptl_absorpt_process_details 'SADABS, Bruker'
_exptl_crystal_colour green
_exptl_crystal_density_diffrn 4.932
_exptl_crystal_description block
_exptl_crystal_F_000 420
_exptl_crystal_size_max 0.134
_exptl_crystal_size_mid 0.121
_exptl_crystal_size_min 0.099
_refine_diff_density_max 1.927
_refine_diff_density_min -2.821
_refine_diff_density_rms 0.357
_refine_ls_extinction_coef 0.102(2)
_refine_ls_extinction_expression Fc^*^=kFc[1+0.001xFc^2^\l^3^/sin(2\q)]^-1/4^
_refine_ls_extinction_method 'SHELXL-2014/7 (Sheldrick 2014'
_refine_ls_goodness_of_fit_ref 1.141
_refine_ls_hydrogen_treatment undef
_refine_ls_matrix_type full
_refine_ls_number_parameters 101
_refine_ls_number_reflns 2236
_refine_ls_number_restraints 0
_refine_ls_restrained_S_all 1.141
_refine_ls_R_factor_all 0.0228
_refine_ls_R_factor_gt 0.0224
_refine_ls_shift/su_max 0.001
_refine_ls_shift/su_mean 0.000
_refine_ls_structure_factor_coef Fsqd
_refine_ls_weighting_details 'w=1/[\s^2^(Fo^2^)+(0.0266P)^2^+1.9341P] where P=(Fo^2^+2Fc^2^)/3'
_refine_ls_weighting_scheme calc
_refine_ls_wR_factor_gt 0.0623
_refine_ls_wR_factor_ref 0.0625
_reflns_Friedel_coverage 0.000
_reflns_number_gt 2210
_reflns_number_total 2236
_reflns_threshold_expression 'I > 2\s(I)'
_cod_data_source_file rm5005sup1.cif
_cod_data_source_block Tm
_cod_database_code 2311785
_shelx_shelxl_version_number 2014/7
_shelx_space_group_comment
;
The symmetry employed for this shelxl refinement is uniquely defined
by the following loop, which should always be used as a source of
symmetry information in preference to the above space-group names.
They are only intended as comments.
;
_shelx_estimated_absorpt_t_min 0.173
_shelx_estimated_absorpt_t_max 0.240

loop_
_space_group_symop_operation_xyz
'x, y, z'
'-x, -y, -z'

loop_
_atom_site_label
_atom_site_type_symbol
_atom_site_fract_x
_atom_site_fract_y
_atom_site_fract_z
_atom_site_U_iso_or_equiv
_atom_site_adp_type
_atom_site_occupancy
_atom_site_site_symmetry_order
_atom_site_calc_flag
Ba1 Ba 0.75906(4) 0.25721(4) 0.04489(3) 0.00685(9) Uani 1 1 d
Tm1 Tm 0.16255(3) 0.14925(2) 0.70100(2) 0.00334(8) Uani 1 1 d
Si1 Si 0.3842(2) 0.17744(16) 0.36902(13) 0.00286(19) Uani 1 1 d
Si2 Si 0.6775(2) 0.44118(16) 0.71041(13) 0.00305(19) Uani 1 1 d
O1 O 0.6123(6) 0.3108(5) 0.5186(4) 0.0081(5) Uani 1 1 d
O2 O 0.1671(6) 0.0890(5) 0.4375(4) 0.0072(5) Uani 1 1 d
O3 O 0.2540(6) 0.3258(5) 0.2753(4) 0.0071(5) Uani 1 1 d
O4 O 0.5054(6) 0.0152(5) 0.2486(4) 0.0085(6) Uani 1 1 d
O5 O 0.4456(6) 0.4175(5) 0.7914(4) 0.0087(6) Uani 1 1 d
O6 O 0.9295(6) 0.3796(5) 0.8033(4) 0.0062(5) Uani 1 1 d
F1 F 0.1516(6) 0.0981(5) 0.9274(4) 0.0173(6) Uani 1 1 d

loop_
_atom_site_aniso_label
_atom_site_aniso_U_11
_atom_site_aniso_U_22
_atom_site_aniso_U_33
_atom_site_aniso_U_23
_atom_site_aniso_U_13
_atom_site_aniso_U_12
Ba1 0.00833(12) 0.00515(13) 0.00576(13) -0.00003(9) 0.00147(9) 0.00107(9)
Tm1 0.00333(10) 0.00337(11) 0.00275(11) -0.00006(7) 0.00119(6) -0.00008(6)
Si1 0.0032(4) 0.0026(4) 0.0022(4) 0.0000(4) 0.0008(3) 0.0001(3)
Si2 0.0023(4) 0.0025(5) 0.0036(4) 0.0002(4) 0.0002(3) 0.0000(3)
O1 0.0086(12) 0.0079(14) 0.0048(13) -0.0007(11) -0.0001(10) -0.0017(10)
O2 0.0082(12) 0.0077(14) 0.0055(13) 0.0018(11) 0.0029(10) -0.0034(10)
O3 0.0103(13) 0.0021(12) 0.0070(13) 0.0023(10) -0.0028(10) -0.0020(10)
O4 0.0083(12) 0.0087(14) 0.0058(13) -0.0025(11) 0.0020(10) 0.0055(11)
O5 0.0053(12) 0.0078(14) 0.0128(15) 0.0002(12) 0.0070(11) -0.0014(10)
O6 0.0049(12) 0.0059(13) 0.0070(13) 0.0015(10) -0.0001(10) 0.0026(10)
F1 0.0287(16) 0.0204(15) 0.0140(14) 0.0126(12) 0.0157(12) 0.0163(13)

loop_
_atom_type_symbol
_atom_type_description
_atom_type_scat_dispersion_real
_atom_type_scat_dispersion_imag
_atom_type_scat_source
O O 0.0106 0.0060 'International Tables Vol C Tables 4.2.6.8 and 6.1.1.4'
F F 0.0171 0.0103 'International Tables Vol C Tables 4.2.6.8 and 6.1.1.4'
Si Si 0.0817 0.0704 'International Tables Vol C Tables 4.2.6.8 and 6.1.1.4'
Ba Ba -0.3244 2.2819 'International Tables Vol C Tables 4.2.6.8 and 6.1.1.4'
Tm Tm -0.3139 5.2483 'International Tables Vol C Tables 4.2.6.8 and 6.1.1.4'

loop_
_geom_angle_atom_site_label_1
_geom_angle_atom_site_label_2
_geom_angle_atom_site_label_3
_geom_angle
_geom_angle_site_symmetry_1
_geom_angle_site_symmetry_3
F1 Ba1 F1 63.77(11) 2_656 1_654
F1 Ba1 O5 136.73(9) 2_656 2_666
F1 Ba1 O5 149.93(10) 1_654 2_666
F1 Ba1 O4 75.39(10) 2_656 2_655
F1 Ba1 O4 80.10(10) 1_654 2_655
O5 Ba1 O4 122.25(9) 2_666 2_655
F1 Ba1 O6 127.78(10) 2_656 2_766
F1 Ba1 O6 88.69(10) 1_654 2_766
O5 Ba1 O6 61.43(9) 2_666 2_766
O4 Ba1 O6 145.79(10) 2_655 2_766
F1 Ba1 O6 119.38(9) 2_656 1_554
F1 Ba1 O6 59.79(9) 1_654 1_554
O5 Ba1 O6 103.76(9) 2_666 1_554
O4 Ba1 O6 75.05(9) 2_655 1_554
O6 Ba1 O6 71.40(10) 2_766 1_554
F1 Ba1 O3 74.37(10) 2_656 1_655
F1 Ba1 O3 62.46(10) 1_654 1_655
O5 Ba1 O3 98.34(9) 2_666 1_655
O4 Ba1 O3 139.41(9) 2_655 1_655
O6 Ba1 O3 53.42(9) 2_766 1_655
O6 Ba1 O3 97.18(9) 1_554 1_655
F1 Ba1 O5 137.10(10) 2_656 1_554
F1 Ba1 O5 107.91(8) 1_654 1_554
O5 Ba1 O5 72.27(11) 2_666 1_554
O4 Ba1 O5 61.75(9) 2_655 1_554
O6 Ba1 O5 92.00(9) 2_766 1_554
O6 Ba1 O5 52.79(8) 1_554 1_554
O3 Ba1 O5 142.36(8) 1_655 1_554
F1 Ba1 F1 89.02(9) 2_656 1_554
F1 Ba1 F1 130.03(12) 1_654 1_554
O5 Ba1 F1 78.06(8) 2_666 1_554
O4 Ba1 F1 51.71(8) 2_655 1_554
O6 Ba1 F1 137.98(8) 2_766 1_554
O6 Ba1 F1 110.93(8) 1_554 1_554
O3 Ba1 F1 151.76(8) 1_655 1_554
O5 Ba1 F1 63.73(8) 1_554 1_554
F1 Ba1 O4 52.14(8) 2_656 .
F1 Ba1 O4 115.30(8) 1_654 .
O5 Ba1 O4 86.21(9) 2_666 .
O4 Ba1 O4 91.24(9) 2_655 .
O6 Ba1 O4 122.58(8) 2_766 .
O6 Ba1 O4 165.90(8) 1_554 .
O3 Ba1 O4 91.09(8) 1_655 .
O5 Ba1 O4 123.44(8) 1_554 .
F1 Ba1 O4 60.84(7) 1_554 .
F1 Ba1 Si2 101.63(8) 2_656 2_766
F1 Ba1 Si2 72.19(8) 1_654 2_766
O5 Ba1 Si2 80.78(7) 2_666 2_766
O4 Ba1 Si2 149.97(7) 2_655 2_766
O6 Ba1 Si2 26.23(6) 2_766 2_766
O6 Ba1 Si2 81.06(6) 1_554 2_766
O3 Ba1 Si2 27.46(6) 1_655 2_766
O5 Ba1 Si2 116.09(6) 1_554 2_766
F1 Ba1 Si2 157.65(6) 1_554 2_766
O4 Ba1 Si2 110.75(6) . 2_766
F1 Ba1 Si2 132.44(7) 2_656 1_554
F1 Ba1 Si2 83.23(6) 1_654 1_554
O5 Ba1 Si2 88.48(7) 2_666 1_554
O4 Ba1 Si2 65.48(7) 2_655 1_554
O6 Ba1 Si2 81.23(7) 2_766 1_554
O6 Ba1 Si2 26.08(6) 1_554 1_554
O3 Ba1 Si2 120.76(6) 1_655 1_554
O5 Ba1 Si2 26.72(6) 1_554 1_554
F1 Ba1 Si2 87.33(5) 1_554 1_554
O4 Ba1 Si2 148.14(6) . 1_554
Si2 Ba1 Si2 99.30(2) 2_766 1_554
F1 Tm1 O6 78.75(11) . 1_455
F1 Tm1 O5 100.16(13) . .
O6 Tm1 O5 79.67(12) 1_455 .
F1 Tm1 O4 74.85(12) . 2_656
O6 Tm1 O4 146.58(11) 1_455 2_656
O5 Tm1 O4 85.16(12) . 2_656
F1 Tm1 O2 160.52(12) . .
O6 Tm1 O2 116.50(12) 1_455 .
O5 Tm1 O2 94.78(11) . .
O4 Tm1 O2 94.18(12) 2_656 .
F1 Tm1 O2 91.90(13) . 2_556
O6 Tm1 O2 95.45(12) 1_455 2_556
O5 Tm1 O2 165.76(13) . 2_556
O4 Tm1 O2 105.46(12) 2_656 2_556
O2 Tm1 O2 75.30(12) . 2_556
F1 Tm1 Si2 115.40(10) . .
O6 Tm1 Si2 100.13(8) 1_455 .
O5 Tm1 Si2 23.43(8) . .
O4 Tm1 Si2 73.79(9) 2_656 .
O2 Tm1 Si2 75.50(8) . .
O2 Tm1 Si2 150.64(8) 2_556 .
F1 Tm1 Tm1 128.04(10) . 2_556
O6 Tm1 Tm1 109.98(8) 1_455 2_556
O5 Tm1 Tm1 131.66(9) . 2_556
O4 Tm1 Tm1 102.38(8) 2_656 2_556
O2 Tm1 Tm1 37.65(8) . 2_556
O2 Tm1 Tm1 37.65(8) 2_556 2_556
Si2 Tm1 Tm1 113.10(2) . 2_556
F1 Tm1 Ba1 58.73(10) . 1_556
O6 Tm1 Ba1 102.55(8) 1_455 1_556
O5 Tm1 Ba1 53.38(9) . 1_556
O4 Tm1 Ba1 45.69(8) 2_656 1_556
O2 Tm1 Ba1 124.07(8) . 1_556
O2 Tm1 Ba1 140.79(8) 2_556 1_556
Si2 Tm1 Ba1 58.79(2) . 1_556
Tm1 Tm1 Ba1 147.464(8) 2_556 1_556
F1 Tm1 Ba1 38.87(8) . 1_456
O6 Tm1 Ba1 42.99(8) 1_455 1_456
O5 Tm1 Ba1 102.21(8) . 1_456
O4 Tm1 Ba1 113.72(8) 2_656 1_456
O2 Tm1 Ba1 148.19(8) . 1_456
O2 Tm1 Ba1 82.45(8) 2_556 1_456
Si2 Tm1 Ba1 125.41(2) . 1_456
Tm1 Tm1 Ba1 116.978(9) 2_556 1_456
Ba1 Tm1 Ba1 87.422(9) 1_556 1_456
F1 Tm1 Ba1 86.57(9) . 2_666
O6 Tm1 Ba1 40.55(8) 1_455 2_666
O5 Tm1 Ba1 39.31(8) . 2_666
O4 Tm1 Ba1 116.98(8) 2_656 2_666
O2 Tm1 Ba1 112.87(8) . 2_666
O2 Tm1 Ba1 135.37(8) 2_556 2_666
Si2 Tm1 Ba1 61.246(19) . 2_666
Tm1 Tm1 Ba1 134.016(8) 2_556 2_666
Ba1 Tm1 Ba1 73.006(7) 1_556 2_666
Ba1 Tm1 Ba1 68.822(7) 1_456 2_666
F1 Tm1 Ba1 34.20(8) . 2_656
O6 Tm1 Ba1 110.53(8) 1_455 2_656
O5 Tm1 Ba1 117.36(9) . 2_656
O4 Tm1 Ba1 51.93(9) 2_656 2_656
O2 Tm1 Ba1 126.77(8) . 2_656
O2 Tm1 Ba1 76.88(8) 2_556 2_656
Si2 Tm1 Ba1 119.53(2) . 2_656
Tm1 Tm1 Ba1 103.568(9) 2_556 2_656
Ba1 Tm1 Ba1 64.267(7) 1_556 2_656
Ba1 Tm1 Ba1 67.705(7) 1_456 2_656
Ba1 Tm1 Ba1 118.876(9) 2_666 2_656
O4 Si1 O2 115.18(18) . .
O4 Si1 O1 107.74(17) . .
O2 Si1 O1 110.13(17) . .
O4 Si1 O3 109.15(18) . .
O2 Si1 O3 106.83(17) . .
O1 Si1 O3 107.59(17) . .
O6 Si2 O5 111.12(18) . .
O6 Si2 O1 109.87(17) . .
O5 Si2 O1 111.79(17) . .
O6 Si2 O3 105.78(17) . 2_666
O5 Si2 O3 110.74(18) . 2_666
O1 Si2 O3 107.31(17) . 2_666
O6 Si2 Tm1 110.66(12) . .
O5 Si2 Tm1 33.29(12) . .
O1 Si2 Tm1 81.80(12) . .
O3 Si2 Tm1 136.58(12) 2_666 .
O6 Si2 Ba1 50.52(12) . 2_766
O5 Si2 Ba1 119.01(13) . 2_766
O1 Si2 Ba1 129.19(12) . 2_766
O3 Si2 Ba1 55.96(11) 2_666 2_766
Tm1 Si2 Ba1 145.77(4) . 2_766
O6 Si2 Ba1 51.51(12) . 1_556
O5 Si2 Ba1 59.63(13) . 1_556
O1 Si2 Ba1 127.19(13) . 1_556
O3 Si2 Ba1 124.80(12) 2_666 1_556
Tm1 Si2 Ba1 67.08(2) . 1_556
Ba1 Si2 Ba1 80.70(2) 2_766 1_556
Si1 O1 Si2 142.9(2) . .
Si1 O2 Tm1 126.33(17) . .
Si1 O2 Tm1 128.48(17) . 2_556
Tm1 O2 Tm1 104.70(12) . 2_556
Si1 O3 Si2 134.4(2) . 2_666
Si1 O3 Ba1 128.55(16) . 1_455
Si2 O3 Ba1 96.58(13) 2_666 1_455
Si1 O4 Tm1 130.52(18) . 2_656
Si1 O4 Ba1 125.22(16) . 2_655
Tm1 O4 Ba1 99.02(11) 2_656 2_655
Si1 O4 Ba1 105.27(16) . .
Tm1 O4 Ba1 95.69(10) 2_656 .
Ba1 O4 Ba1 88.76(9) 2_655 .
Si2 O5 Tm1 123.28(18) . .
Si2 O5 Ba1 121.71(17) . 2_666
Tm1 O5 Ba1 110.04(11) . 2_666
Si2 O5 Ba1 93.65(14) . 1_556
Tm1 O5 Ba1 91.35(11) . 1_556
Ba1 O5 Ba1 107.73(11) 2_666 1_556
Si2 O6 Tm1 127.85(18) . 1_655
Si2 O6 Ba1 103.26(15) . 2_766
Tm1 O6 Ba1 108.53(11) 1_655 2_766
Si2 O6 Ba1 102.41(14) . 1_556
Tm1 O6 Ba1 105.10(12) 1_655 1_556
Ba1 O6 Ba1 108.60(10) 2_766 1_556
Tm1 F1 Ba1 118.61(12) . 2_656
Tm1 F1 Ba1 111.07(12) . 1_456
Ba1 F1 Ba1 116.23(11) 2_656 1_456
Tm1 F1 Ba1 86.88(10) . 1_556
Ba1 F1 Ba1 90.98(9) 2_656 1_556
Ba1 F1 Ba1 130.03(12) 1_456 1_556

loop_
_geom_bond_atom_site_label_1
_geom_bond_atom_site_label_2
_geom_bond_distance
_geom_bond_site_symmetry_2
Ba1 F1 2.677(3) 2_656
Ba1 F1 2.726(3) 1_654
Ba1 O5 2.762(3) 2_666
Ba1 O4 2.787(3) 2_655
Ba1 O6 2.808(3) 2_766
Ba1 O6 2.863(3) 1_554
Ba1 O3 2.954(3) 1_655
Ba1 O5 3.088(4) 1_554
Ba1 F1 3.293(4) 1_554
Ba1 O4 3.307(3) .
Ba1 Si2 3.5410(11) 2_766
Ba1 Si2 3.5717(12) 1_554
Tm1 F1 2.175(3) .
Tm1 O6 2.219(3) 1_455
Tm1 O5 2.222(3) .
Tm1 O4 2.250(3) 2_656
Tm1 O2 2.267(3) .
Tm1 O2 2.267(3) 2_556
Tm1 Si2 3.3840(11) .
Tm1 Tm1 3.5895(4) 2_556
Tm1 Ba1 3.8463(4) 1_556
Tm1 Ba1 4.0534(4) 1_456
Tm1 Ba1 4.0950(4) 2_666
Tm1 Ba1 4.1803(4) 2_656
Si1 O4 1.595(3) .
Si1 O2 1.625(3) .
Si1 O1 1.630(3) .
Si1 O3 1.642(3) .
Si2 O6 1.608(3) .
Si2 O5 1.609(3) .
Si2 O1 1.633(3) .
Si2 O3 1.644(3) 2_666
Si2 Ba1 3.5410(11) 2_766
Si2 Ba1 3.5716(12) 1_556
O2 Tm1 2.267(3) 2_556
O3 Si2 1.644(3) 2_666
O3 Ba1 2.954(3) 1_455
O4 Tm1 2.250(3) 2_656
O4 Ba1 2.787(3) 2_655
O5 Ba1 2.762(3) 2_666
O5 Ba1 3.088(4) 1_556
O6 Tm1 2.219(3) 1_655
O6 Ba1 2.808(3) 2_766
O6 Ba1 2.863(3) 1_556
F1 Ba1 2.677(3) 2_656
F1 Ba1 2.726(3) 1_456
F1 Ba1 3.293(4) 1_556
